data_2018860
loop_
_publ_author_name
'Toffoli, P.'
'Rodier, N.'
'Khodadad, P.'

_publ_section_title
;
 Structure d'une Deuxieme Variete d'Hexathiodiphosphate(IV) d'Argent, Ag4
 P2 S6. Comparaison des Structures des Deux Varietes
;
_journal_name_full 'Acta Crystallographica C (39,1983-)'
_journal_page_first 1485
_journal_page_last 1488
_journal_volume 39
_journal_year 1983
_chemical_formula_sum 'Ag4 P2 S6'
_space_group_IT_number 19
_symmetry_space_group_name_Hall 'P 2ac 2ab'
_symmetry_space_group_name_H-M 'P 21 21 21'
_cell_angle_alpha 90
_cell_angle_beta 90
_cell_angle_gamma 90
_cell_formula_units_Z 4
_cell_length_a 13.901
_cell_length_b 11.073
_cell_length_c 6.303
_cell_volume 970.194
_citation_journal_id_ASTM ACSCEE
_cod_data_source_file silver3-x_170.cif
_cod_data_source_block Ag4P2S6
_cod_original_cell_volume 970.1942
_cod_database_code 2018860

loop_
_symmetry_equiv_pos_as_xyz
x,y,z
-x+1/2,-y,z+1/2
x+1/2,-y+1/2,-z
-x,y+1/2,-z+1/2

loop_
_atom_site_label
_atom_site_type_symbol
_atom_site_fract_x
_atom_site_fract_y
_atom_site_fract_z
_atom_site_occupancy
_atom_site_U_iso_or_equiv
S5 S-2 0.5094 0.2331 0.0818 1 0.0
S4 S-2 0.4975 0.3736 0.5518 1 0.0
S1 S-2 0.2316 0.2597 0.6261 1 0.0
Ag1 Ag+1 0.3622 0.1125 0.8479 1 0.0
S3 S-2 0.274 0.4143 0.1801 1 0.0
Ag2 Ag+1 0.3735 0.3873 0.8481 1 0.0
Ag3 Ag+1 0.1294 0.0609 0.7504 1 0.0
S6 S-2 0.4697 0.0699 0.5281 1 0.0
S2 S-2 0.2434 0.1092 0.1614 1 0.0
P2 P+4 0.451 0.2291 0.3782 1 0.0
Ag4 Ag+1 0.6182 0.0502 0.0779 1 0.0
P1 P+4 0.2901 0.252 0.335 1 0.0
